data_7017348
loop_
_publ_author_name
'Herchel, Radovan'
'Pavelek, Lubom\'ir'
'Tr\'avn\'i\<cek, Zden\<ek'

_publ_section_title
;
 Dinuclear and 1D iron(iii) Schiff base complexes bridged by
 4-salicylideneamino-1,2,4-triazolate: X-ray structures and magnetic
 properties.
;
_journal_issue 44
_journal_name_full 'Dalton transactions (Cambridge, England : 2003)'
_journal_page_first 11896
_journal_page_last 11903
_journal_paper_doi 10.1039/c1dt11127b
_journal_volume 40
_journal_year 2011
_chemical_formula_sum 'C30 H25 Fe N6 O4'
_chemical_formula_weight 589.41
_chemical_name_systematic
;
?
;
_space_group_IT_number 14
_symmetry_cell_setting monoclinic
_symmetry_space_group_name_Hall '-P 2ybc'
_symmetry_space_group_name_H-M 'P 1 21/c 1'
_atom_sites_solution_hydrogens geom
_atom_sites_solution_primary direct
_atom_sites_solution_secondary difmap
_audit_creation_method SHELXL-97
_cell_angle_alpha 90.00
_cell_angle_beta 105.390(4)
_cell_angle_gamma 90.00
_cell_formula_units_Z 4
_cell_length_a 11.1674(4)
_cell_length_b 15.1874(5)
_cell_length_c 16.4075(6)
_cell_measurement_reflns_used 12032
_cell_measurement_temperature 100(2)
_cell_measurement_theta_max 33.3986
_cell_measurement_theta_min 2.8792
_cell_volume 2682.99(17)
_computing_structure_refinement 'SHELXL-97 (Sheldrick, 1997)'
_computing_structure_solution 'SHELXS-97 (Sheldrick, 1990)'
_diffrn_ambient_temperature 100(2)
_diffrn_detector_area_resol_mean 8.3611
_diffrn_measured_fraction_theta_full 0.998
_diffrn_measured_fraction_theta_max 0.998
_diffrn_measurement_device_type 'Xcalibur, Sapphire2, large Be window'
_diffrn_measurement_method '\w scans'
_diffrn_radiation_monochromator graphite
_diffrn_radiation_source 'fine-focus sealed tube'
_diffrn_radiation_type MoK\a
_diffrn_radiation_wavelength 0.71073
_diffrn_reflns_av_R_equivalents 0.0567
_diffrn_reflns_av_sigmaI/netI 0.0516
_diffrn_reflns_limit_h_max 13
_diffrn_reflns_limit_h_min -13
_diffrn_reflns_limit_k_max 15
_diffrn_reflns_limit_k_min -18
_diffrn_reflns_limit_l_max 19
_diffrn_reflns_limit_l_min -18
_diffrn_reflns_number 24981
_diffrn_reflns_theta_full 25.00
_diffrn_reflns_theta_max 25.00
_diffrn_reflns_theta_min 2.89
_exptl_absorpt_coefficient_mu 0.611
_exptl_absorpt_correction_T_max 0.9527
_exptl_absorpt_correction_T_min 0.8876
_exptl_absorpt_correction_type multi-scan
_exptl_absorpt_process_details
;
CrysAlis RED, Oxford Diffraction Ltd.,
Version 1.171.33.52 (release 06-11-2009 CrysAlis171 .NET)
(compiled Nov 6 2009,16:24:50)
Empirical absorption correction using spherical harmonics,
implemented in SCALE3 ABSPACK scaling algorithm.
;
_exptl_crystal_colour black
_exptl_crystal_density_diffrn 1.459
_exptl_crystal_density_method 'not measured'
_exptl_crystal_description plate-like
_exptl_crystal_F_000 1220
_exptl_crystal_size_max 0.20
_exptl_crystal_size_mid 0.20
_exptl_crystal_size_min 0.08
_refine_diff_density_max 0.523
_refine_diff_density_min -0.261
_refine_diff_density_rms 0.063
_refine_ls_extinction_method none
_refine_ls_goodness_of_fit_ref 0.934
_refine_ls_hydrogen_treatment constr
_refine_ls_matrix_type full
_refine_ls_number_parameters 371
_refine_ls_number_reflns 4720
_refine_ls_number_restraints 0
_refine_ls_restrained_S_all 0.934
_refine_ls_R_factor_all 0.0554
_refine_ls_R_factor_gt 0.0356
_refine_ls_shift/su_max 0.001
_refine_ls_shift/su_mean 0.000
_refine_ls_structure_factor_coef Fsqd
_refine_ls_weighting_details 'calc w=1/[\s^2^(Fo^2^)+(0.0535P)^2^+0.0000P] where P=(Fo^2^+2Fc^2^)/3'
_refine_ls_weighting_scheme calc
_refine_ls_wR_factor_gt 0.0820
_refine_ls_wR_factor_ref 0.0855
_reflns_number_gt 3526
_reflns_number_total 4720
_reflns_threshold_expression >2sigma(I)
_cod_data_source_file c1dt11127b.txt
_cod_data_source_block r3
_cod_original_cell_volume 2682.97(17)
_cod_original_sg_symbol_H-M 'P 21/c'
_cod_database_code 7017348

loop_
_symmetry_equiv_pos_as_xyz
'x, y, z'
'-x, y+1/2, -z+1/2'
'-x, -y, -z'
'x, -y-1/2, z-1/2'

loop_
_atom_site_label
_atom_site_type_symbol
_atom_site_fract_x
_atom_site_fract_y
_atom_site_fract_z
_atom_site_U_iso_or_equiv
_atom_site_adp_type
_atom_site_occupancy
_atom_site_symmetry_multiplicity
_atom_site_calc_flag
_atom_site_refinement_flags
Fe1 Fe 0.38966(3) 0.62617(2) 0.305083(19) 0.01367(11) Uani 1 1 d .
O3 O 0.38711(13) 0.52210(9) 0.37490(9) 0.0143(3) Uani 1 1 d .
O2 O 0.42808(14) 0.56321(10) 0.21239(9) 0.0174(4) Uani 1 1 d .
O1 O 0.21366(13) 0.63912(9) 0.26398(9) 0.0164(4) Uani 1 1 d .
O4 O 0.25293(15) 0.59980(11) 0.06191(10) 0.0285(4) Uani 1 1 d .
H4W H 0.3056 0.5905 0.1177 0.050 Uiso 1 1 d .
N6 N 0.27150(17) 0.59916(12) 0.57698(11) 0.0162(4) Uani 1 1 d .
N5 N 0.35302(16) 0.64946(11) 0.63973(11) 0.0142(4) Uani 1 1 d .
N3 N 0.40342(17) 0.75290(12) 0.73394(11) 0.0164(4) Uani 1 1 d .
N4 N 0.51101(17) 0.70632(12) 0.73413(11) 0.0172(4) Uani 1 1 d .
N2 N 0.57925(16) 0.64195(11) 0.36346(11) 0.0128(4) Uani 1 1 d .
N1 N 0.38730(16) 0.71178(11) 0.40644(11) 0.0135(4) Uani 1 1 d .
C1 C 0.2807(2) 0.48958(14) 0.38441(14) 0.0138(5) Uani 1 1 d .
C2 C 0.2018(2) 0.43905(14) 0.31989(14) 0.0166(5) Uani 1 1 d .
H2A H 0.2268 0.4256 0.2703 0.020 Uiso 1 1 calc R
C3 C 0.0898(2) 0.40908(15) 0.32785(14) 0.0194(5) Uani 1 1 d .
H3A H 0.0374 0.3760 0.2833 0.023 Uiso 1 1 calc R
C4 C 0.0519(2) 0.42640(15) 0.40030(14) 0.0190(5) Uani 1 1 d .
H4A H -0.0258 0.4054 0.4054 0.023 Uiso 1 1 calc R
C5 C 0.1283(2) 0.47434(14) 0.46454(15) 0.0179(5) Uani 1 1 d .
H5A H 0.1029 0.4857 0.5144 0.021 Uiso 1 1 calc R
C6 C 0.2423(2) 0.50668(14) 0.45794(14) 0.0129(5) Uani 1 1 d .
C7 C 0.3209(2) 0.56009(14) 0.52484(13) 0.0134(5) Uani 1 1 d .
H7A H 0.4072 0.5658 0.5297 0.016 Uiso 1 1 calc R
C8 C 0.3113(2) 0.71664(14) 0.67752(14) 0.0159(5) Uani 1 1 d .
H8A H 0.2272 0.7352 0.6652 0.019 Uiso 1 1 calc R
C9 C 0.4774(2) 0.64454(15) 0.67773(14) 0.0175(5) Uani 1 1 d .
H9A H 0.5319 0.6019 0.6648 0.021 Uiso 1 1 calc R
C10 C 0.5347(2) 0.53286(14) 0.20349(14) 0.0149(5) Uani 1 1 d .
C11 C 0.5356(2) 0.48475(15) 0.13077(14) 0.0199(5) Uani 1 1 d .
H11A H 0.4596 0.4739 0.0895 0.024 Uiso 1 1 calc R
C12 C 0.6446(2) 0.45303(15) 0.11814(15) 0.0217(6) Uani 1 1 d .
H12A H 0.6428 0.4219 0.0676 0.026 Uiso 1 1 calc R
C13 C 0.7572(2) 0.46576(15) 0.17815(15) 0.0219(6) Uani 1 1 d .
H13A H 0.8318 0.4421 0.1697 0.026 Uiso 1 1 calc R
C14 C 0.7591(2) 0.51292(15) 0.24951(15) 0.0189(5) Uani 1 1 d .
H14A H 0.8361 0.5219 0.2905 0.023 Uiso 1 1 calc R
C15 C 0.6496(2) 0.54874(14) 0.26403(13) 0.0147(5) Uani 1 1 d .
C16 C 0.6655(2) 0.60230(14) 0.33816(13) 0.0146(5) Uani 1 1 d .
H16A H 0.7482 0.6094 0.3723 0.018 Uiso 1 1 calc R
C17 C 0.6083(2) 0.69732(14) 0.43555(13) 0.0133(5) Uani 1 1 d .
C18 C 0.7277(2) 0.71827(14) 0.48239(14) 0.0176(5) Uani 1 1 d .
H18A H 0.7968 0.6945 0.4664 0.021 Uiso 1 1 calc R
C19 C 0.7478(2) 0.77289(15) 0.55152(14) 0.0204(5) Uani 1 1 d .
H19A H 0.8302 0.7864 0.5829 0.024 Uiso 1 1 calc R
C20 C 0.6480(2) 0.80822(15) 0.57544(15) 0.0216(6) Uani 1 1 d .
H20A H 0.6619 0.8456 0.6234 0.026 Uiso 1 1 calc R
C21 C 0.5282(2) 0.78894(14) 0.52937(14) 0.0185(5) Uani 1 1 d .
H21A H 0.4599 0.8137 0.5457 0.022 Uiso 1 1 calc R
C22 C 0.5067(2) 0.73389(14) 0.45964(13) 0.0148(5) Uani 1 1 d .
C23 C 0.2869(2) 0.74169(14) 0.42219(14) 0.0168(5) Uani 1 1 d .
H23A H 0.2968 0.7765 0.4716 0.020 Uiso 1 1 calc R
C24 C 0.1624(2) 0.72695(14) 0.37166(14) 0.0170(5) Uani 1 1 d .
C25 C 0.1304(2) 0.67743(14) 0.29572(14) 0.0167(5) Uani 1 1 d .
C26 C 0.0046(2) 0.67038(15) 0.25250(15) 0.0204(5) Uani 1 1 d .
H26A H -0.0189 0.6363 0.2022 0.025 Uiso 1 1 calc R
C27 C -0.0860(2) 0.71200(16) 0.28147(16) 0.0241(6) Uani 1 1 d .
H27A H -0.1706 0.7068 0.2505 0.029 Uiso 1 1 calc R
C28 C -0.0552(2) 0.76125(16) 0.35517(15) 0.0229(6) Uani 1 1 d .
H28A H -0.1180 0.7901 0.3745 0.027 Uiso 1 1 calc R
C29 C 0.0669(2) 0.76785(16) 0.39989(15) 0.0224(6) Uani 1 1 d .
H29A H 0.0879 0.8006 0.4510 0.027 Uiso 1 1 calc R
C30 C 0.1668(3) 0.5298(2) 0.0509(2) 0.0548(9) Uani 1 1 d .
H30A H 0.1048 0.5363 -0.0037 0.066 Uiso 1 1 calc R
H30B H 0.1253 0.5309 0.0965 0.066 Uiso 1 1 calc R
H30C H 0.2105 0.4737 0.0521 0.066 Uiso 1 1 calc R

loop_
_atom_site_aniso_label
_atom_site_aniso_U_11
_atom_site_aniso_U_22
_atom_site_aniso_U_33
_atom_site_aniso_U_23
_atom_site_aniso_U_13
_atom_site_aniso_U_12
Fe1 0.01278(18) 0.01573(18) 0.01309(18) 0.00032(14) 0.00449(13) -0.00072(14)
O3 0.0121(8) 0.0149(8) 0.0174(8) 0.0015(7) 0.0068(7) -0.0003(6)
O2 0.0148(9) 0.0248(9) 0.0137(8) -0.0026(7) 0.0056(7) -0.0011(7)
O1 0.0145(9) 0.0176(8) 0.0171(8) -0.0007(7) 0.0039(7) 0.0000(7)
O4 0.0255(10) 0.0376(10) 0.0201(9) 0.0032(8) 0.0018(8) -0.0061(8)
N6 0.0170(11) 0.0170(10) 0.0143(10) -0.0027(8) 0.0039(8) -0.0023(8)
N5 0.0139(10) 0.0145(10) 0.0156(10) -0.0021(8) 0.0062(8) -0.0001(8)
N3 0.0156(11) 0.0174(10) 0.0172(10) -0.0025(9) 0.0063(8) 0.0014(8)
N4 0.0166(11) 0.0185(10) 0.0164(10) -0.0019(9) 0.0041(8) 0.0031(8)
N2 0.0133(10) 0.0139(10) 0.0117(9) 0.0033(8) 0.0041(8) -0.0010(8)
N1 0.0135(10) 0.0137(10) 0.0135(10) 0.0019(8) 0.0038(8) -0.0004(8)
C1 0.0135(12) 0.0108(11) 0.0165(12) 0.0041(10) 0.0032(10) 0.0036(9)
C2 0.0201(14) 0.0153(12) 0.0152(12) -0.0025(10) 0.0064(10) 0.0015(10)
C3 0.0167(13) 0.0174(12) 0.0211(13) -0.0052(10) -0.0005(10) -0.0007(10)
C4 0.0104(12) 0.0210(13) 0.0259(13) -0.0007(11) 0.0055(10) -0.0013(10)
C5 0.0161(13) 0.0180(13) 0.0222(13) -0.0015(10) 0.0098(10) 0.0025(10)
C6 0.0117(12) 0.0105(11) 0.0165(12) 0.0002(9) 0.0038(9) 0.0026(9)
C7 0.0131(12) 0.0135(12) 0.0139(12) 0.0022(10) 0.0040(9) 0.0008(9)
C8 0.0156(13) 0.0171(12) 0.0178(12) -0.0022(10) 0.0090(10) 0.0011(10)
C9 0.0170(13) 0.0185(13) 0.0175(12) -0.0001(10) 0.0055(10) 0.0030(10)
C10 0.0174(13) 0.0121(11) 0.0164(12) 0.0035(10) 0.0069(10) 0.0004(10)
C11 0.0213(14) 0.0202(13) 0.0176(13) -0.0011(11) 0.0041(10) -0.0025(10)
C12 0.0296(15) 0.0191(13) 0.0193(13) -0.0035(11) 0.0116(11) -0.0004(11)
C13 0.0233(14) 0.0189(13) 0.0262(14) -0.0030(11) 0.0112(11) 0.0054(10)
C14 0.0183(13) 0.0172(13) 0.0211(13) 0.0035(11) 0.0051(10) 0.0010(10)
C15 0.0192(13) 0.0126(11) 0.0141(12) 0.0037(10) 0.0074(10) -0.0003(10)
C16 0.0143(13) 0.0153(12) 0.0131(12) 0.0052(9) 0.0018(10) -0.0015(9)
C17 0.0172(13) 0.0115(11) 0.0117(11) 0.0030(9) 0.0049(9) -0.0003(9)
C18 0.0153(13) 0.0182(12) 0.0193(12) 0.0012(10) 0.0043(10) 0.0017(10)
C19 0.0173(13) 0.0210(13) 0.0196(13) -0.0017(11) -0.0007(10) -0.0016(10)
C20 0.0259(15) 0.0192(13) 0.0180(13) -0.0038(10) 0.0028(11) 0.0011(11)
C21 0.0196(13) 0.0188(13) 0.0176(12) -0.0002(10) 0.0055(10) 0.0032(10)
C22 0.0158(13) 0.0138(12) 0.0139(12) 0.0033(10) 0.0026(10) -0.0004(9)
C23 0.0212(14) 0.0148(12) 0.0164(12) 0.0020(10) 0.0085(10) 0.0007(10)
C24 0.0161(13) 0.0181(12) 0.0182(12) 0.0042(10) 0.0072(10) -0.0019(10)
C25 0.0166(13) 0.0162(12) 0.0188(13) 0.0112(10) 0.0072(10) 0.0009(10)
C26 0.0193(14) 0.0188(13) 0.0228(13) 0.0041(11) 0.0049(11) -0.0032(10)
C27 0.0144(13) 0.0270(14) 0.0310(14) 0.0105(12) 0.0061(11) -0.0034(11)
C28 0.0141(13) 0.0272(14) 0.0306(15) 0.0062(12) 0.0119(11) 0.0028(11)
C29 0.0243(15) 0.0254(14) 0.0213(13) 0.0018(11) 0.0125(11) 0.0000(11)
C30 0.0394(19) 0.069(2) 0.0468(19) 0.0109(17) -0.0051(15) -0.0238(17)

loop_
_atom_type_symbol
_atom_type_description
_atom_type_scat_dispersion_real
_atom_type_scat_dispersion_imag
_atom_type_scat_source
C C 0.0033 0.0016 'International Tables Vol C Tables 4.2.6.8 and 6.1.1.4'
H H 0.0000 0.0000 'International Tables Vol C Tables 4.2.6.8 and 6.1.1.4'
N N 0.0061 0.0033 'International Tables Vol C Tables 4.2.6.8 and 6.1.1.4'
O O 0.0106 0.0060 'International Tables Vol C Tables 4.2.6.8 and 6.1.1.4'
Fe Fe 0.3463 0.8444 'International Tables Vol C Tables 4.2.6.8 and 6.1.1.4'

loop_
_geom_angle_atom_site_label_1
_geom_angle_atom_site_label_2
_geom_angle_atom_site_label_3
_geom_angle
_geom_angle_site_symmetry_3
O1 Fe1 O2 101.24(6) .
O1 Fe1 O3 96.68(6) .
O2 Fe1 O3 95.83(6) .
O1 Fe1 N2 166.00(7) .
O2 Fe1 N2 90.45(7) .
O3 Fe1 N2 89.70(6) .
O1 Fe1 N1 89.31(7) .
O2 Fe1 N1 166.14(7) .
O3 Fe1 N1 91.78(6) .
N2 Fe1 N1 78.00(7) .
O1 Fe1 N3 86.39(7) 4_575
O2 Fe1 N3 86.24(6) 4_575
O3 Fe1 N3 175.87(7) 4_575
N2 Fe1 N3 86.71(7) 4_575
N1 Fe1 N3 85.49(7) 4_575
C1 O3 Fe1 121.28(13) .
C10 O2 Fe1 130.76(14) .
C25 O1 Fe1 132.42(14) .
C30 O4 H4W 103.7 .
C7 N6 N5 115.56(18) .
C8 N5 C9 105.48(18) .
C8 N5 N6 121.05(18) .
C9 N5 N6 133.44(18) .
C8 N3 N4 107.65(17) .
C8 N3 Fe1 124.98(15) 4_576
N4 N3 Fe1 127.11(14) 4_576
C9 N4 N3 106.20(18) .
C16 N2 C17 121.26(19) .
C16 N2 Fe1 123.28(15) .
C17 N2 Fe1 115.43(13) .
C23 N1 C22 120.82(19) .
C23 N1 Fe1 124.27(16) .
C22 N1 Fe1 114.89(14) .
O3 C1 C6 121.02(19) .
O3 C1 C2 120.78(19) .
C6 C1 C2 118.2(2) .
C3 C2 C1 120.9(2) .
C3 C2 H2A 119.6 .
C1 C2 H2A 119.6 .
C2 C3 C4 120.8(2) .
C2 C3 H3A 119.6 .
C4 C3 H3A 119.6 .
C5 C4 C3 119.3(2) .
C5 C4 H4A 120.4 .
C3 C4 H4A 120.4 .
C4 C5 C6 121.3(2) .
C4 C5 H5A 119.3 .
C6 C5 H5A 119.3 .
C5 C6 C1 119.5(2) .
C5 C6 C7 121.13(19) .
C1 C6 C7 119.29(19) .
N6 C7 C6 118.8(2) .
N6 C7 H7A 120.6 .
C6 C7 H7A 120.6 .
N3 C8 N5 110.1(2) .
N3 C8 H8A 125.0 .
N5 C8 H8A 125.0 .
N4 C9 N5 110.58(19) .
N4 C9 H9A 124.7 .
N5 C9 H9A 124.7 .
O2 C10 C11 119.1(2) .
O2 C10 C15 122.5(2) .
C11 C10 C15 118.3(2) .
C12 C11 C10 121.2(2) .
C12 C11 H11A 119.4 .
C10 C11 H11A 119.4 .
C11 C12 C13 121.0(2) .
C11 C12 H12A 119.5 .
C13 C12 H12A 119.5 .
C14 C13 C12 119.0(2) .
C14 C13 H13A 120.5 .
C12 C13 H13A 120.5 .
C13 C14 C15 121.9(2) .
C13 C14 H14A 119.1 .
C15 C14 H14A 119.1 .
C14 C15 C10 118.6(2) .
C14 C15 C16 116.3(2) .
C10 C15 C16 125.1(2) .
N2 C16 C15 126.9(2) .
N2 C16 H16A 116.6 .
C15 C16 H16A 116.6 .
C18 C17 C22 118.7(2) .
C18 C17 N2 124.9(2) .
C22 C17 N2 116.41(19) .
C19 C18 C17 121.2(2) .
C19 C18 H18A 119.4 .
C17 C18 H18A 119.4 .
C18 C19 C20 120.0(2) .
C18 C19 H19A 120.0 .
C20 C19 H19A 120.0 .
C21 C20 C19 119.9(2) .
C21 C20 H20A 120.1 .
C19 C20 H20A 120.1 .
C20 C21 C22 120.7(2) .
C20 C21 H21A 119.7 .
C22 C21 H21A 119.7 .
C21 C22 C17 119.5(2) .
C21 C22 N1 125.2(2) .
C17 C22 N1 115.24(19) .
N1 C23 C24 125.9(2) .
N1 C23 H23A 117.1 .
C24 C23 H23A 117.1 .
C29 C24 C25 119.0(2) .
C29 C24 C23 116.2(2) .
C25 C24 C23 124.8(2) .
O1 C25 C26 119.0(2) .
O1 C25 C24 122.8(2) .
C26 C25 C24 118.1(2) .
C27 C26 C25 121.3(2) .
C27 C26 H26A 119.4 .
C25 C26 H26A 119.4 .
C26 C27 C28 120.9(2) .
C26 C27 H27A 119.6 .
C28 C27 H27A 119.6 .
C29 C28 C27 119.2(2) .
C29 C28 H28A 120.4 .
C27 C28 H28A 120.4 .
C28 C29 C24 121.5(2) .
C28 C29 H29A 119.3 .
C24 C29 H29A 119.3 .
O4 C30 H30A 109.5 .
O4 C30 H30B 109.5 .
H30A C30 H30B 109.5 .
O4 C30 H30C 109.5 .
H30A C30 H30C 109.5 .
H30B C30 H30C 109.5 .

loop_
_geom_bond_atom_site_label_1
_geom_bond_atom_site_label_2
_geom_bond_distance
_geom_bond_site_symmetry_2
Fe1 O1 1.9112(15) .
Fe1 O2 1.9384(14) .
Fe1 O3 1.9566(14) .
Fe1 N2 2.0931(18) .
Fe1 N1 2.1166(18) .
Fe1 N3 2.2033(18) 4_575
O3 C1 1.334(3) .
O2 C10 1.320(3) .
O1 C25 1.316(3) .
O4 C30 1.412(3) .
O4 H4W 0.9582 .
N6 C7 1.280(3) .
N6 N5 1.405(3) .
N5 C8 1.340(3) .
N5 C9 1.366(3) .
N3 C8 1.309(3) .
N3 N4 1.394(2) .
N3 Fe1 2.2033(18) 4_576
N4 C9 1.301(3) .
N2 C16 1.294(3) .
N2 C17 1.417(3) .
N1 C23 1.297(3) .
N1 C22 1.426(3) .
C1 C6 1.407(3) .
C1 C2 1.411(3) .
C2 C3 1.370(3) .
C2 H2A 0.9500 .
C3 C4 1.388(3) .
C3 H3A 0.9500 .
C4 C5 1.375(3) .
C4 H4A 0.9500 .
C5 C6 1.395(3) .
C5 H5A 0.9500 .
C6 C7 1.457(3) .
C7 H7A 0.9500 .
C8 H8A 0.9500 .
C9 H9A 0.9500 .
C10 C11 1.402(3) .
C10 C15 1.420(3) .
C11 C12 1.374(3) .
C11 H11A 0.9500 .
C12 C13 1.390(3) .
C12 H12A 0.9500 .
C13 C14 1.368(3) .
C13 H13A 0.9500 .
C14 C15 1.415(3) .
C14 H14A 0.9500 .
C15 C16 1.434(3) .
C16 H16A 0.9500 .
C17 C18 1.388(3) .
C17 C22 1.411(3) .
C18 C19 1.375(3) .
C18 H18A 0.9500 .
C19 C20 1.384(3) .
C19 H19A 0.9500 .
C20 C21 1.382(3) .
C20 H20A 0.9500 .
C21 C22 1.386(3) .
C21 H21A 0.9500 .
C23 C24 1.435(3) .
C23 H23A 0.9500 .
C24 C29 1.415(3) .
C24 C25 1.418(3) .
C25 C26 1.399(3) .
C26 C27 1.380(3) .
C26 H26A 0.9500 .
C27 C28 1.385(3) .
C27 H27A 0.9500 .
C28 C29 1.370(3) .
C28 H28A 0.9500 .
C29 H29A 0.9500 .
C30 H30A 0.9800 .
C30 H30B 0.9800 .
C30 H30C 0.9800 .

loop_
_geom_hbond_atom_site_label_D
_geom_hbond_atom_site_label_H
_geom_hbond_atom_site_label_A
_geom_hbond_distance_DH
_geom_hbond_distance_HA
_geom_hbond_distance_DA
_geom_hbond_angle_DHA
O4 H4W O2 0.96 1.82 2.769(2) 168.1
